data_7049822
loop_
_publ_author_name
'Pastor-Medrano, Jes\'us'
'Rodr\'iguez-Raya, Francisco R'
'Bernab\'e-Pablo, Erandi'
'Mireles-Ch\'avez, Daniel A'
'Jancik, Vojtech'
'Mart\'inez-Otero, Diego'
'Moya-Cabrera, M\'onica'

_publ_section_title
;
 Metal-directed self-assembly of transition metal
 heterometallascorpionates.
;
_journal_issue 19
_journal_name_full 'Dalton transactions (Cambridge, England : 2003)'
_journal_page_first 6571
_journal_page_last 6580
_journal_paper_doi 10.1039/c9dt00683d
_journal_volume 48
_journal_year 2019
_chemical_formula_moiety 'C172 H152 Co2 K2 N18 O4 P12 Se12, 2(C4 H8 O)'
_chemical_formula_sum 'C180 H168 Co2 K2 N18 O6 P12 Se12'
_chemical_formula_weight 4194.53
_chemical_properties_physical Air-sensitive
_space_group_crystal_system triclinic
_space_group_IT_number 2
_space_group_name_Hall '-P 1'
_space_group_name_H-M_alt 'P -1'
_symmetry_space_group_name_Hall '-P 1'
_symmetry_space_group_name_H-M 'P -1'
_atom_sites_solution_hydrogens geom
_atom_sites_solution_primary direct
_atom_sites_solution_secondary difmap
_audit_creation_method SHELXL-2016/6
_audit_update_record
;
2019-01-20 deposited with the CCDC.    2019-04-12 downloaded from the CCDC.
;
_cell_angle_alpha 67.647(1)
_cell_angle_beta 89.772(1)
_cell_angle_gamma 62.696(1)
_cell_formula_units_Z 1
_cell_length_a 16.1262(6)
_cell_length_b 16.3809(6)
_cell_length_c 20.5889(7)
_cell_measurement_reflns_used 9844
_cell_measurement_temperature 100(2)
_cell_measurement_theta_max 25.98
_cell_measurement_theta_min 2.35
_cell_volume 4372.5(3)
_computing_cell_refinement 'Bruker SAINT'
_computing_data_collection 'Bruker APEX2'
_computing_data_reduction 'Bruker SAINT'
_computing_molecular_graphics 'Bruker SHELXTL'
_computing_publication_material 'Bruker SHELXTL'
_computing_structure_refinement 'SHELXL-2016/6 (Sheldrick, 2016)'
_computing_structure_solution 'SHELXS-97 (Sheldrick, 1990)'
_diffrn_ambient_temperature 100(2)
_diffrn_detector_area_resol_mean 8.311
_diffrn_measured_fraction_theta_full 0.999
_diffrn_measured_fraction_theta_max 0.998
_diffrn_measurement_device_type 'Bruker APEX-II CCD'
_diffrn_measurement_method '\w scans'
_diffrn_radiation_type MoK\a
_diffrn_radiation_wavelength 0.71073
_diffrn_reflns_av_R_equivalents 0.0460
_diffrn_reflns_av_unetI/netI 0.0517
_diffrn_reflns_Laue_measured_fraction_full 0.999
_diffrn_reflns_Laue_measured_fraction_max 0.998
_diffrn_reflns_limit_h_max 19
_diffrn_reflns_limit_h_min -19
_diffrn_reflns_limit_k_max 20
_diffrn_reflns_limit_k_min -20
_diffrn_reflns_limit_l_max 25
_diffrn_reflns_limit_l_min -25
_diffrn_reflns_number 50814
_diffrn_reflns_point_group_measured_fraction_full 0.999
_diffrn_reflns_point_group_measured_fraction_max 0.998
_diffrn_reflns_theta_full 25.242
_diffrn_reflns_theta_max 26.038
_diffrn_reflns_theta_min 1.453
_diffrn_source 'Incoatec IuS'
_exptl_absorpt_coefficient_mu 2.906
_exptl_absorpt_correction_T_max 0.8416
_exptl_absorpt_correction_T_min 0.7292
_exptl_absorpt_correction_type multi-scan
_exptl_absorpt_process_details 'SADABS 2008/2, Sheldrick'
_exptl_crystal_colour colorless
_exptl_crystal_density_diffrn 1.593
_exptl_crystal_density_method 'not measured'
_exptl_crystal_description prism
_exptl_crystal_F_000 2102
_exptl_crystal_recrystallization_method 'Re-crystallisation from solvent: THF'
_exptl_crystal_size_max 0.146
_exptl_crystal_size_mid 0.140
_exptl_crystal_size_min 0.088
_refine_diff_density_max 0.960
_refine_diff_density_min -1.098
_refine_diff_density_rms 0.088
_refine_ls_extinction_method none
_refine_ls_goodness_of_fit_ref 1.020
_refine_ls_hydrogen_treatment constr
_refine_ls_matrix_type full
_refine_ls_number_parameters 1714
_refine_ls_number_reflns 17239
_refine_ls_number_restraints 3728
_refine_ls_restrained_S_all 0.963
_refine_ls_R_factor_all 0.0588
_refine_ls_R_factor_gt 0.0399
_refine_ls_shift/su_max 0.002
_refine_ls_shift/su_mean 0.000
_refine_ls_structure_factor_coef Fsqd
_refine_ls_weighting_details 'w=1/[\s^2^(Fo^2^)+(0.0314P)^2^+7.1784P] where P=(Fo^2^+2Fc^2^)/3'
_refine_ls_weighting_scheme calc
_refine_ls_wR_factor_gt 0.0817
_refine_ls_wR_factor_ref 0.0880
_reflns_Friedel_coverage 0.000
_reflns_number_gt 13512
_reflns_number_total 17239
_reflns_threshold_expression 'I > 2\s(I)'
_cod_data_source_file c9dt00683d2.cif
_cod_data_source_block Comp4
_cod_depositor_comments 'Adding full bibliography for 7049816--7049826.cif.'
_cod_database_code 7049822
_shelx_shelxl_version_number 2016/6
_shelx_space_group_comment
; 
The symmetry employed for this shelxl refinement is uniquely defined 
by the following loop, which should always be used as a source of 
symmetry information in preference to the above space-group names. 
They are only intended as comments. 
;
_shelx_estimated_absorpt_t_min 0.676
_shelx_estimated_absorpt_t_max 0.784

loop_
_space_group_symop_operation_xyz
'x, y, z'
'-x, -y, -z'

loop_
_atom_site_label
_atom_site_type_symbol
_atom_site_fract_x
_atom_site_fract_y
_atom_site_fract_z
_atom_site_U_iso_or_equiv
_atom_site_adp_type
_atom_site_occupancy
_atom_site_site_symmetry_order
_atom_site_calc_flag
_atom_site_refinement_flags_posn
_atom_site_refinement_flags_adp
_atom_site_refinement_flags_occupancy
_atom_site_disorder_assembly
_atom_site_disorder_group
Se2 Se 0.21834(3) 0.92614(3) 0.13676(2) 0.02282(9) Uani 1 1 d . . . . .
Se5 Se 0.78462(3) 0.30082(3) 0.36398(2) 0.01880(8) Uani 1 1 d . . . . .
Se6 Se 1.01197(3) 0.46119(3) 0.14836(2) 0.02456(9) Uani 1 1 d . . . . .
Co1 Co 0.61558(3) 0.43510(3) 0.27653(2) 0.01542(10) Uani 1 1 d D . . . .
K1 K 0.54674(6) 0.48539(6) 0.08087(4) 0.02264(18) Uani 1 1 d D . . . .
P2 P 0.21798(6) 0.78767(7) 0.16946(5) 0.01671(19) Uani 1 1 d D . . . .
P6 P 0.87593(6) 0.57977(7) 0.13891(5) 0.01527(19) Uani 1 1 d . . . . .
O2 O 0.4458(2) 0.6660(2) -0.04132(15) 0.0387(7) Uani 1 1 d . . . . .
N1 N 0.4812(2) 0.5544(2) 0.21704(15) 0.0174(6) Uani 1 1 d . . . . .
N2 N 0.4300(2) 0.5427(2) 0.17323(16) 0.0204(7) Uani 1 1 d . . . . .
N3 N 0.3402(2) 0.6184(2) 0.15325(16) 0.0203(7) Uani 1 1 d . . . . .
N7 N 0.6908(2) 0.4843(2) 0.20264(14) 0.0149(6) Uani 1 1 d . . . . .
N8 N 0.6442(2) 0.5627(2) 0.13889(15) 0.0179(6) Uani 1 1 d . . . . .
N9 N 0.7007(2) 0.5998(2) 0.11003(15) 0.0192(6) Uani 1 1 d . . . . .
C1 C 0.4231(2) 0.6403(3) 0.22439(18) 0.0168(7) Uani 1 1 d D . . . .
C2 C 0.3329(2) 0.6807(3) 0.18328(18) 0.0164(7) Uani 1 1 d . . . . .
Se1 Se 0.6127(7) 0.5534(6) 0.3350(6) 0.0231(2) Uani 0.603(18) 1 d D U P A 1
P1 P 0.4710(6) 0.6757(7) 0.2812(4) 0.0203(12) Uani 0.603(18) 1 d D U P A 1
C3 C 0.4783(12) 0.7872(9) 0.2259(6) 0.0246(17) Uani 0.603(18) 1 d D U P A 1
C4 C 0.4931(9) 0.8019(9) 0.1572(6) 0.029(2) Uani 0.603(18) 1 d D U P A 1
H4 H 0.491772 0.758556 0.137493 0.034 Uiso 0.603(18) 1 calc R U P A 1
C5 C 0.5101(11) 0.8812(9) 0.1170(6) 0.033(2) Uani 0.603(18) 1 d D U P A 1
H5 H 0.525040 0.888868 0.071132 0.039 Uiso 0.603(18) 1 calc R U P A 1
C6 C 0.5053(9) 0.9483(8) 0.1438(6) 0.035(2) Uani 0.603(18) 1 d D U P A 1
H6 H 0.515108 1.003197 0.115671 0.042 Uiso 0.603(18) 1 calc R U P A 1
C7 C 0.4863(8) 0.9362(7) 0.2110(6) 0.037(2) Uani 0.603(18) 1 d D U P A 1
H7 H 0.483231 0.982754 0.229027 0.045 Uiso 0.603(18) 1 calc R U P A 1
C8 C 0.4717(8) 0.8570(7) 0.2524(6) 0.0319(19) Uani 0.603(18) 1 d D U P A 1
H8 H 0.457229 0.849716 0.298368 0.038 Uiso 0.603(18) 1 calc R U P A 1
C9 C 0.3981(9) 0.7001(8) 0.3463(6) 0.0235(18) Uani 0.603(18) 1 d D U P A 1
C10 C 0.3246(7) 0.7968(8) 0.3333(6) 0.029(2) Uani 0.603(18) 1 d D U P A 1
H10 H 0.310839 0.853011 0.289082 0.034 Uiso 0.603(18) 1 calc R U P A 1
C11 C 0.2715(7) 0.8105(9) 0.3855(6) 0.035(2) Uani 0.603(18) 1 d D U P A 1
H11 H 0.222300 0.876525 0.377293 0.042 Uiso 0.603(18) 1 calc R U P A 1
C12 C 0.2901(8) 0.7287(9) 0.4489(6) 0.034(2) Uani 0.603(18) 1 d D U P A 1
H12 H 0.252984 0.738440 0.484000 0.041 Uiso 0.603(18) 1 calc R U P A 1
C13 C 0.3622(8) 0.6329(9) 0.4619(6) 0.035(2) Uani 0.603(18) 1 d D U P A 1
H13 H 0.374199 0.576904 0.505684 0.042 Uiso 0.603(18) 1 calc R U P A 1
C14 C 0.4173(8) 0.6177(8) 0.4113(6) 0.0299(19) Uani 0.603(18) 1 d D U P A 1
H14 H 0.467805 0.551778 0.420706 0.036 Uiso 0.603(18) 1 calc R U P A 1
Se1A Se 0.6122(11) 0.5516(9) 0.3369(9) 0.0231(2) Uani 0.397(18) 1 d D U P A 2
P1A P 0.4756(9) 0.6773(10) 0.2775(7) 0.0192(16) Uani 0.397(18) 1 d D U P A 2
C3A C 0.4860(19) 0.7846(14) 0.2176(9) 0.025(2) Uani 0.397(18) 1 d D U P A 2
C4A C 0.5070(13) 0.7887(15) 0.1524(8) 0.029(2) Uani 0.397(18) 1 d D U P A 2
H4A H 0.512539 0.736821 0.139489 0.035 Uiso 0.397(18) 1 calc DR U P A 2
C5A C 0.5204(17) 0.8660(14) 0.1043(10) 0.035(3) Uani 0.397(18) 1 d D U P A 2
H5A H 0.527024 0.871952 0.057103 0.043 Uiso 0.397(18) 1 calc R U P A 2
C6A C 0.5240(13) 0.9335(13) 0.1266(9) 0.038(3) Uani 0.397(18) 1 d D U P A 2
H6A H 0.533383 0.986863 0.094680 0.046 Uiso 0.397(18) 1 calc R U P A 2
C7A C 0.5142(12) 0.9240(12) 0.1950(9) 0.037(2) Uani 0.397(18) 1 d D U P A 2
H7A H 0.517393 0.970734 0.210086 0.044 Uiso 0.397(18) 1 calc R U P A 2
C8A C 0.4995(12) 0.8471(11) 0.2427(9) 0.033(2) Uani 0.397(18) 1 d D U P A 2
H8A H 0.498621 0.837144 0.291175 0.040 Uiso 0.397(18) 1 calc R U P A 2
C9A C 0.3944(14) 0.7147(11) 0.3340(10) 0.023(2) Uani 0.397(18) 1 d D U P A 2
C10A C 0.3411(12) 0.8143(11) 0.3245(9) 0.025(3) Uani 0.397(18) 1 d D U P A 2
H10A H 0.340030 0.867786 0.283592 0.030 Uiso 0.397(18) 1 calc R U P A 2
C11A C 0.2893(12) 0.8349(11) 0.3754(9) 0.034(3) Uani 0.397(18) 1 d D U P A 2
H11A H 0.252250 0.903322 0.368867 0.041 Uiso 0.397(18) 1 calc R U P A 2
C12A C 0.2901(13) 0.7595(12) 0.4346(10) 0.035(3) Uani 0.397(18) 1 d D U P A 2
H12A H 0.256223 0.775631 0.469835 0.042 Uiso 0.397(18) 1 calc R U P A 2
C13A C 0.3398(12) 0.6598(13) 0.4440(9) 0.032(3) Uani 0.397(18) 1 d D U P A 2
H13A H 0.338186 0.607318 0.484142 0.039 Uiso 0.397(18) 1 calc R U P A 2
C14A C 0.3924(11) 0.6381(12) 0.3931(8) 0.028(2) Uani 0.397(18) 1 d D U P A 2
H14A H 0.427450 0.569810 0.398904 0.034 Uiso 0.397(18) 1 calc R U P A 2
C15 C 0.1399(12) 0.7870(12) 0.1059(4) 0.0218(14) Uani 0.689(10) 1 d D U P B 1
C16 C 0.0911(6) 0.8711(5) 0.0417(4) 0.0411(17) Uani 0.689(10) 1 d D U P B 1
H16 H 0.101411 0.927276 0.029481 0.049 Uiso 0.689(10) 1 calc R U P B 1
C17 C 0.0265(6) 0.8745(6) -0.0055(4) 0.0507(19) Uani 0.689(10) 1 d D U P B 1
H17 H -0.005615 0.932176 -0.050256 0.061 Uiso 0.689(10) 1 calc R U P B 1
C18 C 0.0094(6) 0.7957(7) 0.0123(5) 0.0395(18) Uani 0.689(10) 1 d D U P B 1
H18 H -0.036245 0.799470 -0.019386 0.047 Uiso 0.689(10) 1 calc R U P B 1
C19 C 0.0581(5) 0.7103(6) 0.0761(4) 0.0321(15) Uani 0.689(10) 1 d D U P B 1
H19 H 0.047423 0.654377 0.087537 0.039 Uiso 0.689(10) 1 calc R U P B 1
C20 C 0.1223(5) 0.7058(5) 0.1234(4) 0.0242(13) Uani 0.689(10) 1 d D U P B 1
H20 H 0.154563 0.647548 0.167846 0.029 Uiso 0.689(10) 1 calc R U P B 1
C15A C 0.140(3) 0.796(3) 0.1009(8) 0.026(3) Uani 0.311(10) 1 d D U P B 2
C16A C 0.1349(12) 0.8511(12) 0.0301(7) 0.031(2) Uani 0.311(10) 1 d D U P B 2
H16A H 0.172599 0.883275 0.017203 0.037 Uiso 0.311(10) 1 calc R U P B 2
C17A C 0.0742(12) 0.8596(11) -0.0224(7) 0.036(2) Uani 0.311(10) 1 d D U P B 2
H17A H 0.070999 0.897840 -0.071423 0.043 Uiso 0.311(10) 1 calc R U P B 2
C18A C 0.0191(14) 0.8150(16) -0.0063(8) 0.033(2) Uani 0.311(10) 1 d D U P B 2
H18A H -0.026797 0.827542 -0.042788 0.040 Uiso 0.311(10) 1 calc R U P B 2
C19A C 0.0311(12) 0.7516(15) 0.0639(8) 0.038(2) Uani 0.311(10) 1 d D U P B 2
H19A H 0.000352 0.711928 0.075806 0.045 Uiso 0.311(10) 1 calc R U P B 2
C20A C 0.0888(12) 0.7457(14) 0.1175(8) 0.035(3) Uani 0.311(10) 1 d D U P B 2
H20A H 0.092759 0.706339 0.166342 0.042 Uiso 0.311(10) 1 calc R U P B 2
C21 C 0.1785(2) 0.7488(3) 0.25302(19) 0.0217(8) Uani 1 1 d . . . . .
C22 C 0.1145(3) 0.8214(3) 0.2732(2) 0.0329(10) Uani 1 1 d . . . . .
H22 H 0.094252 0.891029 0.244754 0.040 Uiso 1 1 calc R U . . .
C23 C 0.0793(3) 0.7935(4) 0.3347(3) 0.0453(12) Uani 1 1 d . . . . .
H23 H 0.034438 0.844092 0.347879 0.054 Uiso 1 1 calc R U . . .
C24 C 0.1090(3) 0.6938(4) 0.3761(2) 0.0452(13) Uani 1 1 d . . . . .
H24 H 0.085150 0.675012 0.418352 0.054 Uiso 1 1 calc R U . . .
C25 C 0.1732(3) 0.6199(4) 0.3573(2) 0.0433(12) Uani 1 1 d . . . . .
H25 H 0.193276 0.550391 0.386173 0.052 Uiso 1 1 calc R U . . .
C26 C 0.2086(3) 0.6477(3) 0.2958(2) 0.0346(10) Uani 1 1 d . . . . .
H26 H 0.253710 0.596788 0.283021 0.042 Uiso 1 1 calc R U . . .
Se3 Se 0.5449(3) 0.3640(3) 0.3828(2) 0.0252(5) Uani 0.7044(14) 1 d D U P A 1
Se4 Se 0.64559(6) -0.03458(6) 0.34486(5) 0.0374(2) Uani 0.7044(14) 1 d D U P A 1
P3 P 0.5549(4) 0.2467(4) 0.3564(3) 0.0199(7) Uani 0.7044(14) 1 d D U P A 1
P4 P 0.7330(3) 0.0263(4) 0.29979(18) 0.0214(7) Uani 0.7044(14) 1 d D U P A 1
N4 N 0.6277(16) 0.3219(8) 0.2470(8) 0.0158(16) Uani 0.7044(14) 1 d D U P A 1
N5 N 0.6799(18) 0.3026(9) 0.1982(10) 0.0172(15) Uani 0.7044(14) 1 d D U P A 1
N6 N 0.7132(13) 0.2069(8) 0.2088(7) 0.0189(15) Uani 0.7044(14) 1 d D U P A 1
C27 C 0.6276(7) 0.2350(6) 0.2904(4) 0.0154(13) Uani 0.7044(14) 1 d D U P A 1
C28 C 0.6831(8) 0.1618(5) 0.2665(4) 0.0162(13) Uani 0.7044(14) 1 d D U P A 1
C29 C 0.4403(5) 0.2707(7) 0.3192(5) 0.0297(13) Uani 0.7044(14) 1 d D U P A 1
C30 C 0.3572(4) 0.3539(5) 0.3174(4) 0.0435(14) Uani 0.7044(14) 1 d D U P A 1
H30 H 0.360928 0.396870 0.336463 0.052 Uiso 0.7044(14) 1 calc R U P A 1
C31 C 0.2684(5) 0.3743(6) 0.2874(4) 0.0569(17) Uani 0.7044(14) 1 d D U P A 1
H31 H 0.211599 0.430762 0.286362 0.068 Uiso 0.7044(14) 1 calc R U P A 1
C32 C 0.2640(6) 0.3126(6) 0.2596(5) 0.0563(19) Uani 0.7044(14) 1 d D U P A 1
H32 H 0.203486 0.325993 0.239907 0.068 Uiso 0.7044(14) 1 calc R U P A 1
C33 C 0.3450(5) 0.2315(7) 0.2596(4) 0.0540(17) Uani 0.7044(14) 1 d D U P A 1
H33 H 0.340713 0.189310 0.239998 0.065 Uiso 0.7044(14) 1 calc R U P A 1
C34 C 0.4345(5) 0.2114(6) 0.2888(4) 0.0438(15) Uani 0.7044(14) 1 d D U P A 1
H34 H 0.491098 0.156861 0.287440 0.053 Uiso 0.7044(14) 1 calc R U P A 1
C35 C 0.6103(5) 0.1292(5) 0.4371(3) 0.0263(15) Uani 0.7044(14) 1 d D U P A 1
C36 C 0.5539(5) 0.0929(5) 0.4766(3) 0.0363(13) Uani 0.7044(14) 1 d D U P A 1
H36 H 0.487298 0.125501 0.458660 0.044 Uiso 0.7044(14) 1 calc R U P A 1
C37 C 0.5973(5) 0.0081(5) 0.5426(3) 0.0448(14) Uani 0.7044(14) 1 d D U P A 1
H37 H 0.560083 -0.017052 0.570481 0.054 Uiso 0.7044(14) 1 calc R U P A 1
C38 C 0.6939(5) -0.0389(5) 0.5673(4) 0.0450(16) Uani 0.7044(14) 1 d D U P A 1
H38 H 0.723085 -0.097655 0.611684 0.054 Uiso 0.7044(14) 1 calc R U P A 1
C39 C 0.7496(9) -0.0027(10) 0.5291(7) 0.0351(18) Uani 0.7044(14) 1 d D U P A 1
H39 H 0.816527 -0.036959 0.546318 0.042 Uiso 0.7044(14) 1 calc R U P A 1
C40 C 0.7059(9) 0.0847(12) 0.4650(9) 0.0279(17) Uani 0.7044(14) 1 d D U P A 1
H40 H 0.742316 0.113933 0.440358 0.033 Uiso 0.7044(14) 1 calc R U P A 1
C41 C 0.7710(6) -0.0001(7) 0.2232(4) 0.0248(12) Uani 0.7044(14) 1 d D U P A 1
C42 C 0.7122(5) -0.0120(6) 0.1828(4) 0.0308(14) Uani 0.7044(14) 1 d D U P A 1
H42 H 0.652337 -0.003225 0.194021 0.037 Uiso 0.7044(14) 1 calc R U P A 1
C43 C 0.7405(5) -0.0366(5) 0.1261(4) 0.0364(14) Uani 0.7044(14) 1 d D U P A 1
H43 H 0.698874 -0.042175 0.097716 0.044 Uiso 0.7044(14) 1 calc R U P A 1
C44 C 0.8278(6) -0.0529(6) 0.1106(4) 0.0394(15) Uani 0.7044(14) 1 d D U P A 1
H44 H 0.846716 -0.070544 0.071912 0.047 Uiso 0.7044(14) 1 calc R U P A 1
C45 C 0.8883(5) -0.0437(5) 0.1508(4) 0.0411(15) Uani 0.7044(14) 1 d D U P A 1
H45 H 0.949385 -0.055970 0.140675 0.049 Uiso 0.7044(14) 1 calc R U P A 1
C46 C 0.8589(6) -0.0162(6) 0.2067(4) 0.0343(16) Uani 0.7044(14) 1 d D U P A 1
H46 H 0.899886 -0.008437 0.233871 0.041 Uiso 0.7044(14) 1 calc R U P A 1
C47 C 0.8413(7) -0.0251(7) 0.3639(5) 0.0243(13) Uani 0.7044(14) 1 d D U P A 1
C48 C 0.8767(6) -0.1206(6) 0.4215(4) 0.0280(15) Uani 0.7044(14) 1 d D U P A 1
H48 H 0.845752 -0.159203 0.426000 0.034 Uiso 0.7044(14) 1 calc R U P A 1
C49 C 0.9575(5) -0.1590(5) 0.4723(4) 0.0351(18) Uani 0.7044(14) 1 d D U P A 1
H49 H 0.981958 -0.224215 0.511154 0.042 Uiso 0.7044(14) 1 calc R U P A 1
C50 C 1.0016(5) -0.1028(5) 0.4661(4) 0.0369(16) Uani 0.7044(14) 1 d D U P A 1
H50 H 1.056579 -0.129147 0.500831 0.044 Uiso 0.7044(14) 1 calc R U P A 1
C51 C 0.9661(6) -0.0072(5) 0.4090(3) 0.0335(16) Uani 0.7044(14) 1 d D U P A 1
H51 H 0.996188 0.032032 0.405355 0.040 Uiso 0.7044(14) 1 calc R U P A 1
C52 C 0.8871(7) 0.0305(7) 0.3580(5) 0.0253(16) Uani 0.7044(14) 1 d D U P A 1
H52 H 0.864004 0.094982 0.318518 0.030 Uiso 0.7044(14) 1 calc R U P A 1
Se3A Se 0.5338(8) 0.3597(8) 0.3727(6) 0.0283(12) Uani 0.2956(14) 1 d D U P A 2
Se4A Se 0.63385(16) -0.02279(15) 0.30773(13) 0.0374(2) Uani 0.2956(14) 1 d D U P A 2
P3A P 0.5557(9) 0.2388(9) 0.3460(6) 0.0208(15) Uani 0.2956(14) 1 d D U P A 2
P4A P 0.7321(7) 0.0297(9) 0.2826(4) 0.0197(14) Uani 0.2956(14) 1 d D U P A 2
N4A N 0.629(4) 0.322(2) 0.239(2) 0.015(3) Uani 0.2956(14) 1 d D U P A 2
N5A N 0.683(4) 0.306(2) 0.191(2) 0.016(3) Uani 0.2956(14) 1 d D U P A 2
N6A N 0.719(3) 0.2106(18) 0.1998(18) 0.016(3) Uani 0.2956(14) 1 d D U P A 2
C27A C 0.6275(18) 0.2341(14) 0.2793(11) 0.017(2) Uani 0.2956(14) 1 d D U P A 2
C28A C 0.6854(18) 0.1639(11) 0.2542(11) 0.017(2) Uani 0.2956(14) 1 d D U P A 2
C29A C 0.4440(10) 0.2557(17) 0.3096(11) 0.028(2) Uani 0.2956(14) 1 d D U P A 2
C30A C 0.3655(8) 0.2939(13) 0.3402(8) 0.037(2) Uani 0.2956(14) 1 d D U P A 2
H30A H 0.370708 0.310929 0.378673 0.045 Uiso 0.2956(14) 1 calc R U P A 2
C31A C 0.2798(9) 0.3065(14) 0.3127(9) 0.047(2) Uani 0.2956(14) 1 d D U P A 2
H31A H 0.224938 0.335458 0.331207 0.056 Uiso 0.2956(14) 1 calc R U P A 2
C32A C 0.2731(12) 0.2775(16) 0.2591(11) 0.043(3) Uani 0.2956(14) 1 d D U P A 2
H32A H 0.214521 0.283644 0.243111 0.052 Uiso 0.2956(14) 1 calc R U P A 2
C33A C 0.3498(11) 0.2398(15) 0.2283(9) 0.042(2) Uani 0.2956(14) 1 d D U P A 2
H33A H 0.344247 0.223068 0.189673 0.051 Uiso 0.2956(14) 1 calc R U P A 2
C34A C 0.4357(10) 0.2271(13) 0.2563(8) 0.032(2) Uani 0.2956(14) 1 d D U P A 2
H34A H 0.490504 0.197805 0.237803 0.038 Uiso 0.2956(14) 1 calc R U P A 2
C35A C 0.6189(12) 0.1180(11) 0.4240(9) 0.026(3) Uani 0.2956(14) 1 d D U P A 2
C36A C 0.5856(9) 0.0482(9) 0.4485(6) 0.030(2) Uani 0.2956(14) 1 d D U P A 2
H36A H 0.529201 0.061405 0.422238 0.035 Uiso 0.2956(14) 1 calc R U P A 2
C37A C 0.6356(9) -0.0406(9) 0.5116(6) 0.034(2) Uani 0.2956(14) 1 d D U P A 2
H37A H 0.611853 -0.086529 0.529680 0.041 Uiso 0.2956(14) 1 calc R U P A 2
C38A C 0.7203(10) -0.0612(12) 0.5476(7) 0.033(3) Uani 0.2956(14) 1 d D U P A 2
H38A H 0.754652 -0.121846 0.590285 0.040 Uiso 0.2956(14) 1 calc R U P A 2
C39A C 0.755(2) 0.005(2) 0.5223(18) 0.031(3) Uani 0.2956(14) 1 d D U P A 2
H39A H 0.812344 -0.008542 0.548165 0.037 Uiso 0.2956(14) 1 calc R U P A 2
C40A C 0.707(2) 0.092(3) 0.458(2) 0.026(3) Uani 0.2956(14) 1 d D U P A 2
H40A H 0.733913 0.134067 0.438121 0.031 Uiso 0.2956(14) 1 calc R U P A 2
C41A C 0.7856(14) 0.0010(19) 0.2111(10) 0.028(2) Uani 0.2956(14) 1 d D U P A 2
C42A C 0.7387(12) -0.0194(16) 0.1673(9) 0.034(2) Uani 0.2956(14) 1 d D U P A 2
H42A H 0.680387 -0.018743 0.175146 0.040 Uiso 0.2956(14) 1 calc R U P A 2
C43A C 0.7792(13) -0.0405(16) 0.1122(9) 0.039(3) Uani 0.2956(14) 1 d D U P A 2
H43A H 0.749419 -0.056516 0.082788 0.047 Uiso 0.2956(14) 1 calc R U P A 2
C44A C 0.8620(12) -0.0385(15) 0.0999(9) 0.047(3) Uani 0.2956(14) 1 d D U P A 2
H44A H 0.891088 -0.057100 0.063824 0.056 Uiso 0.2956(14) 1 calc R U P A 2
C45A C 0.9037(12) -0.0100(14) 0.1388(9) 0.044(3) Uani 0.2956(14) 1 d D U P A 2
H45A H 0.958078 -0.003565 0.127198 0.053 Uiso 0.2956(14) 1 calc R U P A 2
C46A C 0.8653(13) 0.0092(15) 0.1956(10) 0.035(2) Uani 0.2956(14) 1 d D U P A 2
H46A H 0.894027 0.027980 0.223358 0.042 Uiso 0.2956(14) 1 calc R U P A 2
C47A C 0.8281(16) -0.0286(16) 0.3595(11) 0.023(2) Uani 0.2956(14) 1 d D U P A 2
C48A C 0.8527(14) -0.1259(13) 0.4109(10) 0.026(3) Uani 0.2956(14) 1 d D U P A 2
H48A H 0.818507 -0.158034 0.405675 0.031 Uiso 0.2956(14) 1 calc R U P A 2
C49A C 0.9266(11) -0.1753(11) 0.4693(8) 0.025(3) Uani 0.2956(14) 1 d D U P A 2
H49A H 0.942013 -0.240565 0.504857 0.029 Uiso 0.2956(14) 1 calc R U P A 2
C50A C 0.9780(12) -0.1304(12) 0.4761(9) 0.028(3) Uani 0.2956(14) 1 d D U P A 2
H50A H 1.030696 -0.166609 0.515237 0.033 Uiso 0.2956(14) 1 calc R U P A 2
C51A C 0.9549(13) -0.0334(12) 0.4271(8) 0.027(3) Uani 0.2956(14) 1 d D U P A 2
H51A H 0.989312 -0.001831 0.433039 0.033 Uiso 0.2956(14) 1 calc R U P A 2
C52A C 0.8787(19) 0.0166(17) 0.3683(12) 0.026(3) Uani 0.2956(14) 1 d D U P A 2
H52A H 0.861681 0.083007 0.333896 0.031 Uiso 0.2956(14) 1 calc R U P A 2
C53 C 0.7807(2) 0.4682(2) 0.21581(17) 0.0145(7) Uani 1 1 d . . . . .
C54 C 0.7860(2) 0.5432(2) 0.15625(17) 0.0142(7) Uani 1 1 d . . . . .
P5 P 0.86275(6) 0.36067(7) 0.29610(5) 0.0187(2) Uani 1 1 d D U . . .
C55 C 0.9533(6) 0.2680(8) 0.2725(6) 0.0233(17) Uani 0.596(5) 1 d D U P C 1
C56 C 1.0469(5) 0.2051(5) 0.3100(3) 0.0281(14) Uani 0.596(5) 1 d D U P C 1
H56 H 1.068348 0.213061 0.348894 0.034 Uiso 0.596(5) 1 calc R U P C 1
C57 C 1.1087(5) 0.1306(5) 0.2903(4) 0.0392(17) Uani 0.596(5) 1 d D U P C 1
H57 H 1.173519 0.089099 0.315089 0.047 Uiso 0.596(5) 1 calc R U P C 1
C58 C 1.0792(6) 0.1152(7) 0.2363(5) 0.0357(19) Uani 0.596(5) 1 d D U P C 1
H58 H 1.122307 0.062233 0.224498 0.043 Uiso 0.596(5) 1 calc R U P C 1
C59 C 0.9858(6) 0.1776(6) 0.1991(4) 0.0343(17) Uani 0.596(5) 1 d D U P C 1
H59 H 0.964819 0.168895 0.160422 0.041 Uiso 0.596(5) 1 calc R U P C 1
C60 C 0.9218(6) 0.2540(6) 0.2180(4) 0.0289(16) Uani 0.596(5) 1 d D U P C 1
H60 H 0.856984 0.295659 0.193283 0.035 Uiso 0.596(5) 1 calc R U P C 1
C61 C 0.9173(6) 0.4014(8) 0.3480(5) 0.0228(15) Uani 0.596(5) 1 d D U P C 1
C62 C 0.8724(5) 0.4346(5) 0.3977(4) 0.0250(14) Uani 0.596(5) 1 d D U P C 1
H62 H 0.815090 0.433228 0.406550 0.030 Uiso 0.596(5) 1 calc R U P C 1
C63 C 0.9094(5) 0.4696(6) 0.4349(4) 0.0332(15) Uani 0.596(5) 1 d D U P C 1
H63 H 0.876907 0.492524 0.468284 0.040 Uiso 0.596(5) 1 calc R U P C 1
C64 C 0.9926(6) 0.4714(6) 0.4236(4) 0.0378(16) Uani 0.596(5) 1 d D U P C 1
H64 H 1.017753 0.495500 0.449174 0.045 Uiso 0.596(5) 1 calc R U P C 1
C65 C 1.0389(6) 0.4385(6) 0.3758(4) 0.0368(15) Uani 0.596(5) 1 d D U P C 1
H65 H 1.097235 0.438313 0.368976 0.044 Uiso 0.596(5) 1 calc R U P C 1
C66 C 1.0022(5) 0.4049(6) 0.3365(4) 0.0298(13) Uani 0.596(5) 1 d D U P C 1
H66 H 1.034329 0.384352 0.302096 0.036 Uiso 0.596(5) 1 calc R U P C 1
C55A C 0.9374(10) 0.2667(11) 0.2624(8) 0.025(2) Uani 0.404(5) 1 d D U P C 2
C56A C 1.0110(9) 0.1728(8) 0.3098(6) 0.047(3) Uani 0.404(5) 1 d D U P C 2
H56A H 1.023912 0.159560 0.358856 0.057 Uiso 0.404(5) 1 calc R U P C 2
C57A C 1.0666(9) 0.0974(9) 0.2884(6) 0.054(3) Uani 0.404(5) 1 d D U P C 2
H57A H 1.115770 0.033123 0.322178 0.065 Uiso 0.404(5) 1 calc R U P C 2
C58A C 1.0491(10) 0.1175(10) 0.2167(6) 0.040(3) Uani 0.404(5) 1 d D U P C 2
H58A H 1.089828 0.069472 0.199830 0.047 Uiso 0.404(5) 1 calc R U P C 2
C59A C 0.9731(9) 0.2064(9) 0.1706(6) 0.035(2) Uani 0.404(5) 1 d D U P C 2
H59A H 0.957893 0.217263 0.122494 0.043 Uiso 0.404(5) 1 calc R U P C 2
C60A C 0.9175(10) 0.2813(8) 0.1918(6) 0.030(2) Uani 0.404(5) 1 d D U P C 2
H60A H 0.865307 0.343196 0.158223 0.036 Uiso 0.404(5) 1 calc R U P C 2
C61A C 0.9351(8) 0.3909(12) 0.3364(8) 0.0235(19) Uani 0.404(5) 1 d D U P C 2
C62A C 0.8893(7) 0.4508(8) 0.3707(6) 0.0232(17) Uani 0.404(5) 1 d D U P C 2
H62A H 0.822237 0.479340 0.366981 0.028 Uiso 0.404(5) 1 calc R U P C 2
C63A C 0.9410(8) 0.4697(9) 0.4107(6) 0.0294(18) Uani 0.404(5) 1 d D U P C 2
H63A H 0.909792 0.514745 0.432341 0.035 Uiso 0.404(5) 1 calc R U P C 2
C64A C 1.0394(8) 0.4217(10) 0.4189(6) 0.0346(19) Uani 0.404(5) 1 d D U P C 2
H64A H 1.076441 0.429398 0.449467 0.042 Uiso 0.404(5) 1 calc R U P C 2
C65A C 1.0830(7) 0.3640(9) 0.3835(5) 0.036(2) Uani 0.404(5) 1 d D U P C 2
H65A H 1.150092 0.335351 0.387459 0.043 Uiso 0.404(5) 1 calc R U P C 2
C66A C 1.0326(7) 0.3451(9) 0.3414(5) 0.0309(18) Uani 0.404(5) 1 d D U P C 2
H66A H 1.063583 0.303213 0.317528 0.037 Uiso 0.404(5) 1 calc R U P C 2
C67 C 0.8300(2) 0.6833(3) 0.04909(18) 0.0183(8) Uani 1 1 d . . . . .
C68 C 0.8678(3) 0.6654(3) -0.00818(19) 0.0227(8) Uani 1 1 d . . . . .
H68 H 0.916406 0.599325 -0.000392 0.027 Uiso 1 1 calc R U . . .
C69 C 0.8345(3) 0.7445(3) -0.0768(2) 0.0303(9) Uani 1 1 d . . . . .
H69 H 0.859740 0.731991 -0.115944 0.036 Uiso 1 1 calc R U . . .
C70 C 0.7646(3) 0.8411(3) -0.0882(2) 0.0303(9) Uani 1 1 d . . . . .
H70 H 0.741734 0.895050 -0.135099 0.036 Uiso 1 1 calc R U . . .
C71 C 0.7281(3) 0.8589(3) -0.0308(2) 0.0311(9) Uani 1 1 d . . . . .
H71 H 0.680856 0.925336 -0.038185 0.037 Uiso 1 1 calc R U . . .
C72 C 0.7604(3) 0.7803(3) 0.0368(2) 0.0249(8) Uani 1 1 d . . . . .
H72 H 0.734527 0.793024 0.075707 0.030 Uiso 1 1 calc R U . . .
C73 C 0.8688(3) 0.6382(3) 0.19943(18) 0.0188(8) Uani 1 1 d . . . . .
C74 C 0.9466(3) 0.6459(3) 0.2185(2) 0.0381(11) Uani 1 1 d . . . . .
H74 H 1.003677 0.617448 0.202160 0.046 Uiso 1 1 calc R U . . .
C75 C 0.9406(4) 0.6952(4) 0.2615(3) 0.0542(14) Uani 1 1 d . . . . .
H75 H 0.993352 0.701597 0.273710 0.065 Uiso 1 1 calc R U . . .
C76 C 0.8598(4) 0.7345(3) 0.2866(2) 0.0415(12) Uani 1 1 d . . . . .
H76 H 0.856772 0.767857 0.316235 0.050 Uiso 1 1 calc R U . . .
C77 C 0.7826(3) 0.7263(3) 0.2690(2) 0.0375(11) Uani 1 1 d . . . . .
H77 H 0.726621 0.753142 0.287039 0.045 Uiso 1 1 calc R U . . .
C78 C 0.7867(3) 0.6787(3) 0.2251(2) 0.0267(9) Uani 1 1 d . . . . .
H78 H 0.733114 0.673767 0.212471 0.032 Uiso 1 1 calc R U . . .
O1 O 0.6631(3) 0.4727(4) -0.0221(2) 0.0456(11) Uani 0.905(7) 1 d D U P A 1
C79 C 0.7567(4) 0.4010(5) 0.0251(4) 0.0632(18) Uani 0.905(7) 1 d D U P A 1
H79A H 0.787974 0.339857 0.015586 0.076 Uiso 0.905(7) 1 calc R U P A 1
H79B H 0.750575 0.379684 0.075962 0.076 Uiso 0.905(7) 1 calc R U P A 1
C80 C 0.8149(5) 0.4550(4) 0.0098(3) 0.0531(14) Uani 0.905(7) 1 d D U P A 1
H80A H 0.815797 0.480664 0.046075 0.064 Uiso 0.905(7) 1 calc R U P A 1
H80B H 0.881351 0.409089 0.009284 0.064 Uiso 0.905(7) 1 calc R U P A 1
C81 C 0.7633(4) 0.5422(4) -0.0640(3) 0.0503(14) Uani 0.905(7) 1 d D U P A 1
H81A H 0.734858 0.608413 -0.061332 0.060 Uiso 0.905(7) 1 calc R U P A 1
H81B H 0.807459 0.540655 -0.097703 0.060 Uiso 0.905(7) 1 calc R U P A 1
C82 C 0.6866(4) 0.5243(5) -0.0875(3) 0.0463(13) Uani 0.905(7) 1 d D U P A 1
H82A H 0.629803 0.589653 -0.118802 0.056 Uiso 0.905(7) 1 calc R U P A 1
H82B H 0.710536 0.481823 -0.114276 0.056 Uiso 0.905(7) 1 calc R U P A 1
O1A O 0.687(2) 0.467(5) -0.005(2) 0.050(4) Uani 0.095(7) 1 d D U P A 2
C79A C 0.773(3) 0.407(4) 0.0509(18) 0.047(4) Uani 0.095(7) 1 d D U P A 2
H79C H 0.786884 0.335714 0.075360 0.057 Uiso 0.095(7) 1 calc R U P A 2
H79D H 0.764536 0.434651 0.087120 0.057 Uiso 0.095(7) 1 calc R U P A 2
C80A C 0.855(3) 0.411(5) 0.016(2) 0.053(4) Uani 0.095(7) 1 d D U P A 2
H80C H 0.877420 0.449739 0.030975 0.064 Uiso 0.095(7) 1 calc R U P A 2
H80D H 0.909247 0.341832 0.029673 0.064 Uiso 0.095(7) 1 calc R U P A 2
C81A C 0.816(3) 0.463(4) -0.063(2) 0.057(4) Uani 0.095(7) 1 d D U P A 2
H81C H 0.858415 0.424807 -0.087391 0.068 Uiso 0.095(7) 1 calc R U P A 2
H81D H 0.806874 0.532722 -0.083088 0.068 Uiso 0.095(7) 1 calc R U P A 2
C82A C 0.720(3) 0.467(5) -0.0696(19) 0.053(3) Uani 0.095(7) 1 d D U P A 2
H82C H 0.674247 0.528841 -0.111735 0.064 Uiso 0.095(7) 1 calc R U P A 2
H82D H 0.728025 0.406855 -0.075941 0.064 Uiso 0.095(7) 1 calc R U P A 2
C83 C 0.3601(3) 0.7348(3) -0.0263(2) 0.0424(11) Uani 1 1 d . . . . .
H83A H 0.329900 0.697818 0.004340 0.051 Uiso 1 1 calc R U . . .
H83B H 0.313475 0.788966 -0.071277 0.051 Uiso 1 1 calc R U . . .
C84 C 0.3949(4) 0.7789(4) 0.0127(3) 0.0461(12) Uani 1 1 d . . . . .
H84A H 0.420139 0.732820 0.064454 0.055 Uiso 1 1 calc DR U . . .
H84B H 0.343401 0.846041 0.007112 0.055 Uiso 1 1 calc R U . . .
C85 C 0.4744(4) 0.7879(4) -0.0255(3) 0.0473(12) Uani 1 1 d . . . . .
H85A H 0.452009 0.859002 -0.060164 0.057 Uiso 1 1 calc R U . . .
H85B H 0.531027 0.764827 0.009639 0.057 Uiso 1 1 calc R U . . .
C86 C 0.4978(4) 0.7199(4) -0.0638(3) 0.0591(15) Uani 1 1 d . . . . .
H86A H 0.478982 0.761058 -0.116418 0.071 Uiso 1 1 calc R U . . .
H86B H 0.567224 0.671490 -0.051184 0.071 Uiso 1 1 calc R U . . .
O3 O 0.2645(4) 0.3860(4) 0.4747(3) 0.0452(13) Uani 0.672(6) 1 d D U P D 1
C87 C 0.2880(7) 0.2848(6) 0.5209(6) 0.063(2) Uani 0.672(6) 1 d D U P D 1
H87A H 0.298724 0.244085 0.493336 0.076 Uiso 0.672(6) 1 calc R U P D 1
H87B H 0.236339 0.284171 0.546858 0.076 Uiso 0.672(6) 1 calc R U P D 1
C88 C 0.3787(6) 0.2434(7) 0.5729(5) 0.077(2) Uani 0.672(6) 1 d D U P D 1
H88A H 0.363624 0.249542 0.618018 0.092 Uiso 0.672(6) 1 calc R U P D 1
H88B H 0.421575 0.170835 0.584414 0.092 Uiso 0.672(6) 1 calc R U P D 1
C89 C 0.4236(5) 0.3013(6) 0.5391(4) 0.0455(17) Uani 0.672(6) 1 d D U P D 1
H89A H 0.465475 0.273033 0.509077 0.055 Uiso 0.672(6) 1 calc R U P D 1
H89B H 0.461438 0.304546 0.574882 0.055 Uiso 0.672(6) 1 calc R U P D 1
C90 C 0.3389(5) 0.4041(5) 0.4939(4) 0.0388(15) Uani 0.672(6) 1 d D U P D 1
H90A H 0.317161 0.445740 0.521331 0.047 Uiso 0.672(6) 1 calc R U P D 1
H90B H 0.355987 0.440453 0.450163 0.047 Uiso 0.672(6) 1 calc R U P D 1
O3A O 0.2212(8) 0.3943(8) 0.5022(6) 0.056(2) Uani 0.328(6) 1 d D U P D 2
C87A C 0.2772(12) 0.2930(13) 0.5045(14) 0.064(3) Uani 0.328(6) 1 d D U P D 2
H87C H 0.262965 0.295976 0.456656 0.077 Uiso 0.328(6) 1 calc R U P D 2
H87D H 0.258816 0.246254 0.539437 0.077 Uiso 0.328(6) 1 calc R U P D 2
C88A C 0.3836(10) 0.2524(11) 0.5258(9) 0.059(3) Uani 0.328(6) 1 d D U P D 2
H88C H 0.418438 0.232248 0.490005 0.071 Uiso 0.328(6) 1 calc R U P D 2
H88D H 0.411763 0.193957 0.573687 0.071 Uiso 0.328(6) 1 calc R U P D 2
C89A C 0.3831(10) 0.3453(13) 0.5268(11) 0.055(3) Uani 0.328(6) 1 d D U P D 2
H89C H 0.391946 0.385610 0.480213 0.066 Uiso 0.328(6) 1 calc R U P D 2
H89D H 0.434783 0.324583 0.565314 0.066 Uiso 0.328(6) 1 calc R U P D 2
C90A C 0.2850(9) 0.4073(11) 0.5408(8) 0.056(3) Uani 0.328(6) 1 d D U P D 2
H90C H 0.284771 0.380918 0.592703 0.067 Uiso 0.328(6) 1 calc R U P D 2
H90D H 0.266939 0.479805 0.522304 0.067 Uiso 0.328(6) 1 calc R U P D 2

loop_
_atom_site_aniso_label
_atom_site_aniso_U_11
_atom_site_aniso_U_22
_atom_site_aniso_U_33
_atom_site_aniso_U_23
_atom_site_aniso_U_13
_atom_site_aniso_U_12
Se2 0.0244(2) 0.01634(19) 0.02442(19) -0.00872(16) -0.00154(16) -0.00751(16)
Se5 0.01694(18) 0.01872(19) 0.01597(17) -0.00380(14) 0.00255(14) -0.00803(15)
Se6 0.01602(19) 0.0221(2) 0.0255(2) -0.00708(16) 0.00503(16) -0.00420(16)
Co1 0.0133(2) 0.0137(2) 0.0176(2) -0.00612(19) 0.00412(19) -0.00592(19)
K1 0.0250(4) 0.0206(4) 0.0196(4) -0.0090(3) 0.0014(3) -0.0088(4)
P2 0.0122(4) 0.0159(5) 0.0200(5) -0.0090(4) 0.0012(4) -0.0044(4)
P6 0.0123(4) 0.0153(5) 0.0171(4) -0.0054(4) 0.0024(4) -0.0072(4)
O2 0.0392(18) 0.0305(17) 0.0368(17) -0.0083(14) -0.0009(14) -0.0147(14)
N1 0.0140(15) 0.0183(16) 0.0218(15) -0.0101(13) 0.0054(12) -0.0081(13)
N2 0.0138(15) 0.0232(17) 0.0277(17) -0.0160(14) 0.0034(13) -0.0077(13)
N3 0.0149(16) 0.0190(16) 0.0280(17) -0.0132(14) 0.0061(13) -0.0065(13)
N7 0.0150(15) 0.0115(14) 0.0157(14) -0.0042(12) -0.0001(12) -0.0058(12)
N8 0.0172(16) 0.0190(16) 0.0183(15) -0.0067(13) 0.0010(12) -0.0106(13)
N9 0.0181(16) 0.0205(16) 0.0181(15) -0.0070(13) 0.0018(13) -0.0099(13)
C1 0.0160(18) 0.0158(18) 0.0201(18) -0.0080(15) 0.0044(15) -0.0086(15)
C2 0.0120(17) 0.0159(18) 0.0218(18) -0.0090(15) 0.0058(14) -0.0065(15)
Se1 0.0184(2) 0.0228(3) 0.0223(5) -0.0114(3) -0.0005(3) -0.0043(2)
P1 0.0136(17) 0.0198(17) 0.0260(18) -0.0104(14) 0.0023(14) -0.0065(13)
C3 0.012(3) 0.021(2) 0.037(3) -0.011(2) -0.002(2) -0.007(2)
C4 0.021(4) 0.018(3) 0.045(3) -0.014(2) 0.010(3) -0.008(3)
C5 0.028(4) 0.026(4) 0.045(4) -0.014(3) 0.006(3) -0.016(3)
C6 0.033(4) 0.026(3) 0.051(4) -0.013(3) 0.001(3) -0.020(3)
C7 0.033(4) 0.028(3) 0.055(4) -0.021(3) 0.000(3) -0.016(3)
C8 0.023(4) 0.027(3) 0.047(3) -0.019(2) 0.001(3) -0.012(3)
C9 0.019(3) 0.031(3) 0.025(3) -0.019(3) 0.001(2) -0.009(2)
C10 0.022(3) 0.036(4) 0.024(3) -0.016(3) 0.002(2) -0.009(3)
C11 0.031(4) 0.042(4) 0.026(3) -0.021(3) 0.008(3) -0.007(3)
C12 0.028(3) 0.047(5) 0.025(4) -0.021(3) 0.007(3) -0.011(3)
C13 0.030(4) 0.043(4) 0.027(4) -0.016(3) 0.005(3) -0.014(3)
C14 0.024(4) 0.036(4) 0.029(4) -0.013(3) 0.005(3) -0.014(3)
Se1A 0.0184(2) 0.0228(3) 0.0223(5) -0.0114(3) -0.0005(3) -0.0043(2)
P1A 0.015(3) 0.017(2) 0.029(3) -0.016(2) 0.003(2) -0.0054(19)
C3A 0.015(4) 0.019(3) 0.041(3) -0.012(3) 0.001(3) -0.008(3)
C4A 0.021(4) 0.018(4) 0.046(3) -0.014(3) 0.012(3) -0.007(3)
C5A 0.030(4) 0.020(4) 0.052(4) -0.011(3) 0.011(4) -0.012(4)
C6A 0.030(5) 0.023(4) 0.057(5) -0.008(4) 0.002(4) -0.016(4)
C7A 0.030(5) 0.029(4) 0.058(4) -0.016(3) -0.001(4) -0.021(3)
C8A 0.023(5) 0.029(4) 0.049(4) -0.015(3) -0.003(4) -0.015(4)
C9A 0.018(3) 0.029(3) 0.028(4) -0.019(3) 0.001(3) -0.011(3)
C10A 0.027(4) 0.031(4) 0.024(4) -0.022(3) 0.001(3) -0.011(3)
C11A 0.033(4) 0.034(4) 0.030(4) -0.020(4) 0.004(3) -0.008(4)
C12A 0.028(4) 0.039(5) 0.028(4) -0.019(4) 0.006(4) -0.006(4)
C13A 0.025(5) 0.037(5) 0.031(5) -0.014(4) 0.003(4) -0.012(4)
C14A 0.021(4) 0.033(4) 0.032(4) -0.019(3) 0.002(3) -0.011(3)
C15 0.015(2) 0.024(3) 0.028(2) -0.016(2) 0.003(2) -0.006(2)
C16 0.037(3) 0.031(3) 0.047(3) -0.008(2) -0.017(3) -0.017(3)
C17 0.044(4) 0.040(3) 0.053(3) -0.006(3) -0.024(3) -0.019(3)
C18 0.031(3) 0.038(3) 0.048(4) -0.017(3) -0.013(3) -0.016(2)
C19 0.022(3) 0.033(3) 0.045(3) -0.020(3) 0.001(2) -0.014(3)
C20 0.016(3) 0.025(3) 0.034(3) -0.016(2) 0.004(2) -0.009(2)
C15A 0.019(4) 0.027(4) 0.034(3) -0.016(4) 0.001(4) -0.010(3)
C16A 0.030(4) 0.030(4) 0.035(4) -0.009(3) -0.006(4) -0.021(3)
C17A 0.035(4) 0.033(4) 0.038(4) -0.007(4) -0.011(4) -0.023(3)
C18A 0.032(4) 0.033(4) 0.040(4) -0.016(4) -0.006(4) -0.020(3)
C19A 0.027(4) 0.039(4) 0.047(4) -0.010(4) -0.005(4) -0.021(3)
C20A 0.021(4) 0.042(5) 0.036(4) -0.010(4) 0.001(4) -0.016(4)
C21 0.0136(18) 0.027(2) 0.0233(19) -0.0114(17) 0.0008(15) -0.0090(16)
C22 0.032(2) 0.041(3) 0.035(2) -0.023(2) 0.0133(19) -0.020(2)
C23 0.042(3) 0.069(4) 0.046(3) -0.040(3) 0.023(2) -0.032(3)
C24 0.041(3) 0.084(4) 0.028(2) -0.026(3) 0.015(2) -0.042(3)
C25 0.037(3) 0.050(3) 0.033(2) -0.001(2) 0.000(2) -0.028(2)
C26 0.024(2) 0.033(2) 0.037(2) -0.008(2) 0.0081(19) -0.0119(19)
Se3 0.0326(11) 0.0252(5) 0.0258(11) -0.0152(6) 0.0174(8) -0.0170(6)
Se4 0.0538(4) 0.0387(3) 0.0422(5) -0.0214(4) 0.0216(5) -0.0368(3)
P3 0.0178(9) 0.0227(11) 0.0213(14) -0.0091(8) 0.0082(9) -0.0120(8)
P4 0.0292(11) 0.0136(10) 0.0241(15) -0.0091(12) 0.0068(11) -0.0117(8)
N4 0.012(2) 0.0166(19) 0.017(4) -0.0064(19) 0.002(3) -0.0065(18)
N5 0.017(3) 0.014(2) 0.017(4) -0.006(2) 0.001(3) -0.005(2)
N6 0.020(3) 0.017(2) 0.018(4) -0.008(2) 0.004(2) -0.007(2)
C27 0.014(2) 0.018(2) 0.016(3) -0.0082(18) 0.000(2) -0.0091(18)
C28 0.017(2) 0.0163(18) 0.018(3) -0.0084(18) 0.002(2) -0.0093(17)
C29 0.021(2) 0.039(3) 0.025(3) -0.008(2) 0.0056(19) -0.0170(19)
C30 0.024(2) 0.047(3) 0.041(3) -0.009(3) 0.004(2) -0.012(2)
C31 0.022(2) 0.064(4) 0.057(4) -0.012(3) 0.005(3) -0.011(3)
C32 0.023(3) 0.073(4) 0.053(3) -0.006(3) -0.003(3) -0.024(3)
C33 0.034(3) 0.070(3) 0.056(4) -0.021(3) -0.004(3) -0.028(3)
C34 0.025(2) 0.056(3) 0.049(3) -0.023(3) -0.001(3) -0.018(2)
C35 0.034(2) 0.027(2) 0.022(3) -0.0082(19) 0.007(2) -0.020(2)
C36 0.046(3) 0.040(3) 0.031(3) -0.010(2) 0.008(2) -0.031(2)
C37 0.064(3) 0.040(3) 0.035(3) -0.007(2) 0.015(3) -0.036(3)
C38 0.063(3) 0.034(3) 0.028(3) -0.006(2) 0.007(3) -0.022(3)
C39 0.042(3) 0.032(3) 0.022(3) -0.012(2) 0.003(3) -0.012(2)
C40 0.029(2) 0.030(3) 0.024(4) -0.012(2) 0.006(2) -0.014(2)
C41 0.031(3) 0.015(2) 0.026(3) -0.011(2) 0.0037(18) -0.009(2)
C42 0.033(3) 0.025(3) 0.034(3) -0.019(2) 0.003(2) -0.009(3)
C43 0.042(3) 0.032(3) 0.035(3) -0.022(2) 0.002(3) -0.012(3)
C44 0.044(4) 0.036(3) 0.036(3) -0.024(2) 0.011(3) -0.012(3)
C45 0.043(3) 0.040(3) 0.037(3) -0.021(3) 0.011(2) -0.015(2)
C46 0.038(3) 0.034(4) 0.030(3) -0.018(3) 0.008(2) -0.015(2)
C47 0.029(3) 0.017(2) 0.019(2) -0.0062(19) 0.0062(19) -0.007(2)
C48 0.035(4) 0.018(2) 0.023(3) -0.008(2) 0.010(2) -0.008(2)
C49 0.042(4) 0.019(3) 0.021(2) -0.004(2) 0.002(3) -0.001(2)
C50 0.041(3) 0.026(3) 0.025(3) -0.012(2) -0.008(3) -0.002(2)
C51 0.037(3) 0.023(3) 0.028(3) -0.013(2) -0.006(3) -0.005(2)
C52 0.029(3) 0.018(3) 0.022(3) -0.007(2) 0.001(2) -0.007(2)
Se3A 0.0329(18) 0.0369(17) 0.027(2) -0.0172(12) 0.0143(15) -0.0232(12)
Se4A 0.0538(4) 0.0387(3) 0.0422(5) -0.0214(4) 0.0216(5) -0.0368(3)
P3A 0.021(2) 0.021(2) 0.021(3) -0.0046(18) 0.0033(19) -0.0143(18)
P4A 0.018(2) 0.0162(19) 0.023(3) -0.005(2) 0.004(2) -0.0094(16)
N4A 0.013(4) 0.015(3) 0.017(5) -0.005(3) 0.001(4) -0.009(3)
N5A 0.015(4) 0.015(3) 0.018(5) -0.008(3) 0.003(4) -0.007(3)
N6A 0.016(4) 0.016(3) 0.020(5) -0.007(3) 0.002(3) -0.012(3)
C27A 0.014(3) 0.018(3) 0.019(4) -0.005(3) 0.002(3) -0.011(3)
C28A 0.018(3) 0.017(2) 0.019(4) -0.008(3) 0.002(3) -0.010(2)
C29A 0.021(3) 0.035(4) 0.032(4) -0.010(3) 0.005(3) -0.020(3)
C30A 0.022(3) 0.049(4) 0.040(4) -0.020(3) 0.003(3) -0.015(3)
C31A 0.021(3) 0.060(4) 0.051(4) -0.019(4) 0.001(4) -0.018(4)
C32A 0.021(4) 0.058(5) 0.051(4) -0.017(4) -0.002(4) -0.025(4)
C33A 0.025(4) 0.060(5) 0.043(5) -0.014(4) -0.001(4) -0.028(3)
C34A 0.024(3) 0.047(4) 0.032(4) -0.015(4) 0.006(4) -0.025(3)
C35A 0.030(3) 0.028(3) 0.023(4) -0.006(3) 0.008(3) -0.020(3)
C36A 0.040(4) 0.030(4) 0.028(4) -0.012(3) 0.010(3) -0.025(3)
C37A 0.046(4) 0.032(4) 0.029(4) -0.008(3) 0.016(3) -0.027(3)
C38A 0.044(4) 0.033(4) 0.023(4) -0.009(4) 0.014(3) -0.022(3)
C39A 0.038(4) 0.032(4) 0.023(5) -0.008(4) 0.006(4) -0.020(3)
C40A 0.029(4) 0.028(4) 0.021(5) -0.009(3) 0.006(4) -0.016(3)
C41A 0.033(4) 0.022(4) 0.025(3) -0.012(3) 0.007(3) -0.008(3)
C42A 0.040(4) 0.026(4) 0.032(4) -0.017(3) 0.009(3) -0.011(4)
C43A 0.046(5) 0.034(4) 0.034(4) -0.023(3) 0.009(4) -0.009(4)
C44A 0.048(5) 0.043(5) 0.035(5) -0.018(4) 0.015(4) -0.011(4)
C45A 0.043(4) 0.042(5) 0.036(4) -0.014(4) 0.016(3) -0.014(4)
C46A 0.037(4) 0.032(5) 0.029(4) -0.010(4) 0.012(3) -0.013(3)
C47A 0.030(4) 0.015(3) 0.021(3) -0.010(3) 0.004(3) -0.007(3)
C48A 0.030(5) 0.018(4) 0.021(4) -0.008(3) 0.000(4) -0.005(3)
C49A 0.029(5) 0.018(4) 0.020(4) -0.009(3) 0.002(4) -0.006(3)
C50A 0.033(4) 0.021(4) 0.021(4) -0.006(3) -0.003(4) -0.009(3)
C51A 0.033(4) 0.020(4) 0.023(4) -0.008(3) -0.002(3) -0.009(3)
C52A 0.032(4) 0.017(4) 0.021(4) -0.009(3) -0.002(4) -0.006(3)
C53 0.0152(17) 0.0139(17) 0.0168(17) -0.0088(14) 0.0030(14) -0.0073(14)
C54 0.0144(17) 0.0150(17) 0.0164(17) -0.0087(14) 0.0032(14) -0.0082(15)
P5 0.0137(5) 0.0150(5) 0.0207(5) -0.0032(4) 0.0020(4) -0.0055(4)
C55 0.022(3) 0.020(3) 0.021(3) -0.004(2) 0.006(2) -0.009(2)
C56 0.025(3) 0.023(3) 0.021(3) -0.006(2) 0.003(2) -0.003(2)
C57 0.032(3) 0.030(3) 0.030(3) -0.009(2) 0.002(3) 0.002(2)
C58 0.035(4) 0.023(3) 0.031(4) -0.010(3) 0.007(3) -0.002(3)
C59 0.038(3) 0.025(3) 0.030(3) -0.012(3) 0.002(3) -0.009(3)
C60 0.028(3) 0.020(3) 0.032(3) -0.008(3) 0.003(3) -0.009(2)
C61 0.019(3) 0.024(3) 0.020(3) -0.001(2) -0.004(2) -0.013(3)
C62 0.024(3) 0.021(3) 0.029(3) -0.010(3) -0.002(2) -0.010(2)
C63 0.031(3) 0.033(3) 0.033(3) -0.015(3) -0.005(3) -0.014(3)
C64 0.042(4) 0.040(4) 0.037(3) -0.015(3) -0.007(3) -0.025(3)
C65 0.033(3) 0.049(3) 0.035(3) -0.013(3) -0.001(3) -0.029(3)
C66 0.028(3) 0.040(3) 0.022(3) -0.007(2) 0.000(2) -0.021(2)
C55A 0.019(4) 0.019(3) 0.025(4) -0.004(2) 0.011(3) -0.005(3)
C56A 0.040(4) 0.032(3) 0.030(3) -0.008(3) 0.005(3) 0.008(3)
C57A 0.043(4) 0.032(4) 0.036(3) -0.007(3) 0.005(4) 0.014(3)
C58A 0.035(5) 0.027(4) 0.035(4) -0.011(3) 0.012(4) 0.000(3)
C59A 0.036(4) 0.023(4) 0.035(4) -0.012(3) 0.003(4) -0.005(3)
C60A 0.036(4) 0.014(4) 0.031(4) -0.010(3) 0.002(4) -0.006(3)
C61A 0.018(3) 0.026(3) 0.019(4) -0.002(3) 0.002(3) -0.012(3)
C62A 0.019(3) 0.024(3) 0.026(4) -0.004(3) 0.001(3) -0.015(3)
C63A 0.028(4) 0.036(3) 0.030(4) -0.011(3) 0.001(3) -0.023(3)
C64A 0.028(3) 0.045(4) 0.028(4) -0.009(3) -0.005(3) -0.021(3)
C65A 0.021(4) 0.054(4) 0.025(4) -0.008(3) 0.000(3) -0.020(3)
C66A 0.019(3) 0.041(4) 0.025(3) -0.010(3) 0.000(3) -0.012(3)
C67 0.0163(18) 0.0211(19) 0.0186(18) -0.0053(15) 0.0028(15) -0.0125(16)
C68 0.025(2) 0.020(2) 0.0231(19) -0.0084(16) 0.0043(16) -0.0122(17)
C69 0.043(3) 0.032(2) 0.021(2) -0.0089(18) 0.0074(18) -0.025(2)
C70 0.039(2) 0.026(2) 0.0191(19) 0.0009(17) -0.0029(18) -0.020(2)
C71 0.029(2) 0.023(2) 0.033(2) -0.0090(18) 0.0028(18) -0.0087(18)
C72 0.023(2) 0.022(2) 0.024(2) -0.0082(17) 0.0064(17) -0.0090(17)
C73 0.0225(19) 0.0178(18) 0.0164(17) -0.0050(15) 0.0016(15) -0.0119(16)
C74 0.026(2) 0.044(3) 0.050(3) -0.027(2) 0.003(2) -0.018(2)
C75 0.047(3) 0.059(3) 0.069(4) -0.039(3) -0.009(3) -0.027(3)
C76 0.066(3) 0.029(2) 0.030(2) -0.015(2) -0.003(2) -0.021(2)
C77 0.052(3) 0.027(2) 0.034(2) -0.017(2) 0.015(2) -0.017(2)
C78 0.035(2) 0.027(2) 0.030(2) -0.0156(18) 0.0121(18) -0.0214(19)
O1 0.056(2) 0.046(2) 0.052(2) -0.028(2) 0.0286(19) -0.032(2)
C79 0.055(3) 0.055(3) 0.071(3) -0.024(3) 0.033(3) -0.023(2)
C80 0.061(3) 0.061(3) 0.059(3) -0.043(2) 0.025(2) -0.033(3)
C81 0.057(3) 0.063(3) 0.060(3) -0.037(2) 0.028(2) -0.043(3)
C82 0.061(3) 0.053(3) 0.056(3) -0.037(2) 0.029(2) -0.042(2)
O1A 0.058(4) 0.050(5) 0.059(5) -0.032(5) 0.027(4) -0.035(5)
C79A 0.057(5) 0.050(5) 0.059(4) -0.038(5) 0.028(4) -0.032(5)
C80A 0.058(4) 0.058(5) 0.062(5) -0.036(5) 0.029(4) -0.033(5)
C81A 0.060(5) 0.061(5) 0.061(4) -0.033(5) 0.029(4) -0.034(5)
C82A 0.060(4) 0.055(5) 0.059(4) -0.033(4) 0.028(4) -0.034(4)
C83 0.044(3) 0.035(3) 0.037(3) -0.013(2) 0.002(2) -0.013(2)
C84 0.054(3) 0.040(3) 0.046(3) -0.018(2) 0.006(2) -0.025(3)
C85 0.051(3) 0.042(3) 0.045(3) -0.010(2) 0.002(2) -0.026(3)
C86 0.062(4) 0.045(3) 0.064(4) -0.015(3) 0.027(3) -0.028(3)
O3 0.046(3) 0.049(2) 0.037(3) -0.002(2) -0.005(2) -0.034(2)
C87 0.069(4) 0.051(3) 0.051(4) 0.007(3) -0.017(3) -0.039(3)
C88 0.063(4) 0.068(4) 0.058(4) 0.013(3) -0.014(3) -0.031(3)
C89 0.044(3) 0.050(4) 0.036(3) -0.015(3) -0.006(3) -0.020(3)
C90 0.041(3) 0.047(3) 0.034(3) -0.018(2) 0.005(3) -0.026(3)
O3A 0.054(4) 0.057(4) 0.049(4) -0.004(4) -0.004(4) -0.036(3)
C87A 0.064(4) 0.055(4) 0.051(5) 0.003(4) -0.015(4) -0.033(4)
C88A 0.059(4) 0.063(4) 0.037(4) -0.002(4) -0.003(4) -0.032(3)
C89A 0.049(4) 0.062(4) 0.039(4) -0.005(4) -0.002(4) -0.029(4)
C90A 0.049(5) 0.063(4) 0.042(5) -0.007(4) -0.005(4) -0.028(4)

loop_
_atom_type_symbol
_atom_type_description
_atom_type_scat_dispersion_real
_atom_type_scat_dispersion_imag
_atom_type_scat_source
C C 0.0033 0.0016 'International Tables Vol C Tables 4.2.6.8 and 6.1.1.4'
H H 0.0000 0.0000 'International Tables Vol C Tables 4.2.6.8 and 6.1.1.4'
N N 0.0061 0.0033 'International Tables Vol C Tables 4.2.6.8 and 6.1.1.4'
P P 0.1023 0.0942 'International Tables Vol C Tables 4.2.6.8 and 6.1.1.4'
Co Co 0.3494 0.9721 'International Tables Vol C Tables 4.2.6.8 and 6.1.1.4'
K K 0.2009 0.2494 'International Tables Vol C Tables 4.2.6.8 and 6.1.1.4'
Se Se -0.0929 2.2259 'International Tables Vol C Tables 4.2.6.8 and 6.1.1.4'
O O 0.0106 0.0060 'International Tables Vol C Tables 4.2.6.8 and 6.1.1.4'

loop_
_geom_angle_atom_site_label_1
_geom_angle_atom_site_label_2
_geom_angle_atom_site_label_3
_geom_angle
_geom_angle_site_symmetry_1
_geom_angle_site_symmetry_3
P5 Se5 Co1 95.57(3) . .
N1 Co1 N4 101.5(7) . .
N1 Co1 N7 95.32(11) . .
N4 Co1 N7 95.3(3) . .
N1 Co1 N4A 100.2(15) . .
N7 Co1 N4A 92.4(6) . .
N1 Co1 Se3 92.06(12) . .
N4 Co1 Se3 87.9(2) . .
N7 Co1 Se3 171.18(11) . .
N1 Co1 Se3A 88.9(2) . .
N7 Co1 Se3A 175.5(2) . .
N4A Co1 Se3A 85.3(6) . .
N1 Co1 Se1 85.5(2) . .
N4 Co1 Se1 170.6(5) . .
N7 Co1 Se1 90.1(3) . .
Se3 Co1 Se1 85.6(3) . .
N1 Co1 Se1A 85.8(3) . .
N7 Co1 Se1A 91.0(5) . .
N4A Co1 Se1A 172.8(12) . .
Se3A Co1 Se1A 90.9(5) . .
N1 Co1 Se5 170.67(8) . .
N4 Co1 Se5 87.6(7) . .
N7 Co1 Se5 85.93(8) . .
N4A Co1 Se5 89.0(15) . .
Se3 Co1 Se5 86.01(9) . .
Se3A Co1 Se5 90.2(2) . .
Se1 Co1 Se5 85.22(18) . .
Se1A Co1 Se5 84.9(3) . .
N1 Co1 K1 61.69(8) . .
N4 Co1 K1 57.1(4) . .
N7 Co1 K1 62.10(8) . .
N4A Co1 K1 54.0(10) . .
Se3 Co1 K1 126.10(7) . .
Se3A Co1 K1 119.04(17) . .
Se1 Co1 K1 132.3(2) . .
Se1A Co1 K1 133.1(4) . .
Se5 Co1 K1 126.41(2) . .
N5A K1 O2 167.1(8) . .
N5A K1 N2 93.0(5) . .
O2 K1 N2 97.07(9) . .
O2 K1 O1 73.90(12) . .
N2 K1 O1 166.22(13) . .
N5A K1 O1A 88.4(12) . .
O2 K1 O1A 79.4(11) . .
N2 K1 O1A 161.2(12) . .
O2 K1 N5 169.5(4) . .
N2 K1 N5 90.4(2) . .
O1 K1 N5 97.4(2) . .
O2 K1 O2 104.76(8) . 2_665
N2 K1 O2 120.22(9) . 2_665
O1 K1 O2 72.81(13) . 2_665
N5 K1 O2 77.5(4) . 2_665
N5A K1 N8 80.1(11) . .
O2 K1 N8 93.70(9) . .
N2 K1 N8 79.86(8) . .
O1 K1 N8 90.19(12) . .
O1A K1 N8 81.9(11) . .
N5 K1 N8 80.3(5) . .
O2 K1 N8 149.83(9) 2_665 .
N5A K1 N4A 25.4(5) . .
O2 K1 N4A 163.8(4) . .
N2 K1 N4A 67.7(5) . .
O1A K1 N4A 113.1(13) . .
O2 K1 N4A 88.4(6) 2_665 .
N8 K1 N4A 78.6(8) . .
O2 K1 N4 161.78(17) . .
N2 K1 N4 65.9(2) . .
O1 K1 N4 121.5(3) . .
N5 K1 N4 24.5(2) . .
O2 K1 N4 90.1(2) 2_665 .
N8 K1 N4 77.5(3) . .
N5A K1 O1 123.9(10) . 2_665
O2 K1 O1 67.24(11) . 2_665
N2 K1 O1 72.61(9) . 2_665
O1 K1 O1 111.96(8) . 2_665
O1A K1 O1 121.5(9) . 2_665
N5 K1 O1 122.3(5) . 2_665
O2 K1 O1 66.51(11) 2_665 2_665
N8 K1 O1 143.62(11) . 2_665
N4A K1 O1 111.0(9) . 2_665
N4 K1 O1 110.8(4) . 2_665
N5A K1 N1 83.0(6) . .
O2 K1 N1 103.52(8) . .
N2 K1 N1 22.48(8) . .
O1 K1 N1 148.45(12) . .
O1A K1 N1 140.2(11) . .
N5 K1 N1 80.8(3) . .
O2 K1 N1 135.87(8) 2_665 .
N8 K1 N1 58.36(7) . .
N4A K1 N1 60.3(4) . .
N4 K1 N1 58.28(16) . .
O1 K1 N1 94.88(8) 2_665 .
C2 P2 C21 104.33(16) . .
C2 P2 C15A 106.0(16) . .
C21 P2 C15A 106.9(9) . .
C2 P2 C15 104.6(6) . .
C21 P2 C15 103.4(4) . .
C2 P2 Se2 113.98(11) . .
C21 P2 Se2 115.03(13) . .
C15A P2 Se2 110.0(9) . .
C15 P2 Se2 114.3(4) . .
C54 P6 C73 102.92(16) . .
C54 P6 C67 105.35(16) . .
C73 P6 C67 105.52(16) . .
C54 P6 Se6 114.49(11) . .
C73 P6 Se6 115.50(12) . .
C67 P6 Se6 112.00(12) . .
C86 O2 C83 104.5(3) . .
C86 O2 K1 112.4(3) . .
C83 O2 K1 109.9(2) . .
C86 O2 K1 127.0(3) . 2_665
C83 O2 K1 122.5(2) . 2_665
K1 O2 K1 75.24(8) . 2_665
N2 N1 C1 108.4(3) . .
N2 N1 Co1 120.0(2) . .
C1 N1 Co1 130.1(2) . .
N2 N1 K1 52.21(16) . .
C1 N1 K1 137.5(2) . .
Co1 N1 K1 85.68(9) . .
N3 N2 N1 109.4(3) . .
N3 N2 K1 125.6(2) . .
N1 N2 K1 105.31(19) . .
N2 N3 C2 108.4(3) . .
N8 N7 C53 108.8(3) . .
N8 N7 Co1 120.3(2) . .
C53 N7 Co1 128.0(2) . .
N8 N7 K1 57.10(16) . .
C53 N7 K1 139.5(2) . .
Co1 N7 K1 85.09(9) . .
N7 N8 N9 109.9(3) . .
N7 N8 K1 100.30(19) . .
N9 N8 K1 129.0(2) . .
N8 N9 C54 107.8(3) . .
N1 C1 C2 106.2(3) . .
N1 C1 P1 118.9(4) . .
C2 C1 P1 134.9(4) . .
N1 C1 P1A 117.5(5) . .
C2 C1 P1A 136.2(5) . .
N3 C2 C1 107.5(3) . .
N3 C2 P2 118.8(3) . .
C1 C2 P2 133.5(3) . .
P1 Se1 Co1 96.9(3) . .
C1 P1 C3 109.0(6) . .
C1 P1 C9 111.4(7) . .
C3 P1 C9 110.2(6) . .
C1 P1 Se1 107.6(4) . .
C3 P1 Se1 108.4(6) . .
C9 P1 Se1 110.2(5) . .
C4 C3 C8 120.1(7) . .
C4 C3 P1 118.8(7) . .
C8 C3 P1 121.1(7) . .
C3 C4 C5 119.2(8) . .
C6 C5 C4 120.2(8) . .
C7 C6 C5 120.3(7) . .
C6 C7 C8 120.5(7) . .
C7 C8 C3 119.4(8) . .
C10 C9 C14 119.8(7) . .
C10 C9 P1 122.4(6) . .
C14 C9 P1 117.8(6) . .
C11 C10 C9 119.6(7) . .
C12 C11 C10 120.2(7) . .
C11 C12 C13 120.5(7) . .
C12 C13 C14 120.4(7) . .
C13 C14 C9 119.5(7) . .
P1A Se1A Co1 96.4(4) . .
C9A P1A C3A 109.6(8) . .
C9A P1A C1 106.6(11) . .
C3A P1A C1 108.4(9) . .
C9A P1A Se1A 112.9(9) . .
C3A P1A Se1A 110.8(10) . .
C1 P1A Se1A 108.3(6) . .
C4A C3A C8A 117.8(11) . .
C4A C3A P1A 118.5(11) . .
C8A C3A P1A 121.3(10) . .
C3A C4A C5A 122.4(11) . .
C6A C5A C4A 118.5(12) . .
C5A C6A C7A 120.1(11) . .
C6A C7A C8A 121.2(11) . .
C7A C8A C3A 118.6(11) . .
C10A C9A C14A 119.4(10) . .
C10A C9A P1A 122.9(10) . .
C14A C9A P1A 117.5(10) . .
C9A C10A C11A 119.0(11) . .
C12A C11A C10A 121.6(11) . .
C11A C12A C13A 120.5(11) . .
C12A C13A C14A 118.4(11) . .
C9A C14A C13A 121.0(11) . .
C16 C15 C20 118.7(5) . .
C16 C15 P2 119.7(7) . .
C20 C15 P2 121.4(6) . .
C15 C16 C17 120.5(6) . .
C18 C17 C16 120.2(6) . .
C17 C18 C19 120.3(6) . .
C18 C19 C20 120.1(6) . .
C19 C20 C15 120.1(6) . .
C20A C15A C16A 118.9(9) . .
C20A C15A P2 122.3(11) . .
C16A C15A P2 118.7(10) . .
C15A C16A C17A 119.1(10) . .
C18A C17A C16A 122.2(12) . .
C17A C18A C19A 118.5(12) . .
C18A C19A C20A 119.5(12) . .
C15A C20A C19A 121.1(11) . .
C22 C21 C26 118.9(4) . .
C22 C21 P2 119.7(3) . .
C26 C21 P2 121.4(3) . .
C21 C22 C23 120.5(4) . .
C24 C23 C22 120.0(4) . .
C23 C24 C25 120.7(4) . .
C24 C25 C26 119.4(4) . .
C21 C26 C25 120.5(4) . .
P3 Se3 Co1 94.47(19) . .
C27 P3 C35 109.4(4) . .
C27 P3 C29 107.3(4) . .
C35 P3 C29 109.5(4) . .
C27 P3 Se3 109.5(3) . .
C35 P3 Se3 108.1(3) . .
C29 P3 Se3 113.0(3) . .
C28 P4 C41 104.2(4) . .
C28 P4 C47 103.4(4) . .
C41 P4 C47 106.6(5) . .
C28 P4 Se4 117.3(4) . .
C41 P4 Se4 112.2(3) . .
C47 P4 Se4 112.3(3) . .
N5 N4 C27 107.8(6) . .
N5 N4 Co1 119.8(10) . .
C27 N4 Co1 125.8(8) . .
N5 N4 K1 61.2(9) . .
C27 N4 K1 137.7(12) . .
Co1 N4 K1 90.0(3) . .
N6 N5 N4 110.3(6) . .
N6 N5 K1 129.7(14) . .
N4 N5 K1 94.3(10) . .
N5 N6 C28 107.9(6) . .
N4 C27 C28 106.6(5) . .
N4 C27 P3 115.0(5) . .
C28 C27 P3 138.3(5) . .
N6 C28 C27 107.4(5) . .
N6 C28 P4 116.4(5) . .
C27 C28 P4 135.6(5) . .
C34 C29 C30 119.6(6) . .
C34 C29 P3 120.7(5) . .
C30 C29 P3 119.6(5) . .
C29 C30 C31 120.0(7) . .
C32 C31 C30 119.5(7) . .
C31 C32 C33 121.3(7) . .
C32 C33 C34 119.5(8) . .
C29 C34 C33 120.0(7) . .
C40 C35 C36 120.1(7) . .
C40 C35 P3 119.1(5) . .
C36 C35 P3 120.0(5) . .
C37 C36 C35 118.9(6) . .
C38 C37 C36 119.8(6) . .
C37 C38 C39 121.6(7) . .
C38 C39 C40 118.8(9) . .
C35 C40 C39 120.5(8) . .
C46 C41 C42 118.4(5) . .
C46 C41 P4 123.0(5) . .
C42 C41 P4 118.5(5) . .
C43 C42 C41 120.2(6) . .
C44 C43 C42 120.8(6) . .
C43 C44 C45 120.1(6) . .
C44 C45 C46 119.2(7) . .
C41 C46 C45 121.3(6) . .
C52 C47 C48 119.4(6) . .
C52 C47 P4 121.1(5) . .
C48 C47 P4 119.4(5) . .
C49 C48 C47 119.9(6) . .
C50 C49 C48 120.0(6) . .
C49 C50 C51 120.2(6) . .
C52 C51 C50 120.0(6) . .
C51 C52 C47 120.4(6) . .
P3A Se3A Co1 96.9(5) . .
C27A P3A C35A 107.5(9) . .
C27A P3A C29A 107.6(10) . .
C35A P3A C29A 109.7(10) . .
C27A P3A Se3A 109.9(8) . .
C35A P3A Se3A 110.5(8) . .
C29A P3A Se3A 111.6(8) . .
C28A P4A C41A 106.3(9) . .
C28A P4A C47A 103.5(10) . .
C41A P4A C47A 107.8(11) . .
C28A P4A Se4A 116.2(9) . .
C41A P4A Se4A 110.4(7) . .
C47A P4A Se4A 112.0(7) . .
N5A N4A C27A 108.4(13) . .
N5A N4A Co1 119(2) . .
C27A N4A Co1 125.6(18) . .
N5A N4A K1 63(2) . .
C27A N4A K1 136(3) . .
Co1 N4A K1 91.3(8) . .
N6A N5A N4A 109.8(14) . .
N6A N5A K1 130(4) . .
N4A N5A K1 92(2) . .
N5A N6A C28A 107.7(13) . .
N4A C27A C28A 106.1(10) . .
N4A C27A P3A 116.1(11) . .
C28A C27A P3A 137.8(12) . .
N6A C28A C27A 107.9(11) . .
N6A C28A P4A 116.8(12) . .
C27A C28A P4A 135.0(11) . .
C34A C29A C30A 119.7(11) . .
C34A C29A P3A 122.2(10) . .
C30A C29A P3A 118.0(10) . .
C31A C30A C29A 118.2(12) . .
C32A C31A C30A 121.0(12) . .
C31A C32A C33A 121.4(13) . .
C32A C33A C34A 117.1(13) . .
C29A C34A C33A 122.4(12) . .
C40A C35A C36A 118.9(13) . .
C40A C35A P3A 117.6(11) . .
C36A C35A P3A 123.4(11) . .
C37A C36A C35A 119.9(11) . .
C38A C37A C36A 119.4(11) . .
C39A C38A C37A 121.0(13) . .
C38A C39A C40A 119.2(16) . .
C35A C40A C39A 120.9(15) . .
C46A C41A C42A 120.5(11) . .
C46A C41A P4A 120.6(11) . .
C42A C41A P4A 118.6(10) . .
C43A C42A C41A 118.7(12) . .
C44A C43A C42A 120.2(14) . .
C43A C44A C45A 121.2(13) . .
C44A C45A C46A 119.3(13) . .
C41A C46A C45A 119.7(13) . .
C52A C47A C48A 118.9(11) . .
C52A C47A P4A 123.7(11) . .
C48A C47A P4A 117.3(11) . .
C49A C48A C47A 120.1(12) . .
C50A C49A C48A 120.1(12) . .
C49A C50A C51A 121.6(12) . .
C50A C51A C52A 117.7(13) . .
C47A C52A C51A 121.5(13) . .
N7 C53 C54 105.7(3) . .
N7 C53 P5 118.4(2) . .
C54 C53 P5 135.8(3) . .
N9 C54 C53 107.8(3) . .
N9 C54 P6 119.9(2) . .
C53 C54 P6 132.0(3) . .
C61A P5 C53 111.4(6) . .
C55 P5 C53 109.6(3) . .
C61A P5 C55A 109.6(7) . .
C53 P5 C55A 103.1(4) . .
C55 P5 C61 110.3(4) . .
C53 P5 C61 110.3(4) . .
C61A P5 Se5 115.8(5) . .
C55 P5 Se5 111.9(5) . .
C53 P5 Se5 108.74(11) . .
C55A P5 Se5 107.4(7) . .
C61 P5 Se5 106.0(3) . .
C60 C55 C56 120.1(7) . .
C60 C55 P5 115.0(6) . .
C56 C55 P5 124.4(6) . .
C57 C56 C55 119.4(7) . .
C58 C57 C56 121.6(7) . .
C57 C58 C59 119.1(7) . .
C58 C59 C60 120.3(7) . .
C55 C60 C59 119.5(7) . .
C62 C61 C66 117.3(6) . .
C62 C61 P5 120.3(5) . .
C66 C61 P5 122.3(6) . .
C63 C62 C61 121.5(7) . .
C64 C63 C62 120.4(7) . .
C65 C64 C63 119.6(7) . .
C64 C65 C66 121.2(7) . .
C65 C66 C61 120.0(7) . .
C56A C55A C60A 117.1(9) . .
C56A C55A P5 119.8(9) . .
C60A C55A P5 122.8(8) . .
C57A C56A C55A 122.4(10) . .
C58A C57A C56A 118.7(10) . .
C59A C58A C57A 119.4(10) . .
C58A C59A C60A 121.8(11) . .
C59A C60A C55A 120.2(10) . .
C62A C61A C66A 122.9(9) . .
C62A C61A P5 114.6(7) . .
C66A C61A P5 121.8(8) . .
C61A C62A C63A 119.5(9) . .
C62A C63A C64A 118.8(10) . .
C65A C64A C63A 120.5(10) . .
C64A C65A C66A 122.0(9) . .
C61A C66A C65A 116.1(9) . .
C72 C67 C68 119.1(3) . .
C72 C67 P6 121.3(3) . .
C68 C67 P6 119.6(3) . .
C69 C68 C67 120.0(4) . .
C70 C69 C68 120.2(4) . .
C69 C70 C71 119.6(4) . .
C72 C71 C70 120.1(4) . .
C71 C72 C67 121.0(4) . .
C78 C73 C74 119.1(4) . .
C78 C73 P6 121.9(3) . .
C74 C73 P6 119.0(3) . .
C75 C74 C73 119.8(4) . .
C76 C75 C74 120.7(4) . .
C75 C76 C77 120.3(4) . .
C76 C77 C78 119.8(4) . .
C77 C78 C73 120.3(4) . .
C82 O1 C79 102.2(4) . .
C82 O1 K1 148.5(4) . .
C79 O1 K1 100.1(3) . .
C82 O1 K1 102.1(3) . 2_665
C79 O1 K1 147.6(4) . 2_665
K1 O1 K1 68.04(8) . 2_665
O1 C79 C80 106.9(5) . .
O1 C79 K1 55.0(2) . .
C80 C79 K1 123.7(4) . .
C81 C80 C79 103.8(4) . .
C82 C81 C80 104.2(4) . .
O1 C82 C81 105.7(4) . .
C82A O1A C79A 104.4(18) . .
C82A O1A K1 153(2) . .
C79A O1A K1 100(2) . .
O1A C79A C80A 108.7(15) . .
O1A C79A K1 54.8(15) . .
C80A C79A K1 159(3) . .
C81A C80A C79A 105.2(13) . .
C80A C81A C82A 104.7(15) . .
O1A C82A C81A 107.2(17) . .
O2 C83 C84 104.4(4) . .
O2 C83 K1 47.43(18) . .
C84 C83 K1 91.8(3) . .
C83 C84 C85 102.1(4) . .
C86 C85 C84 104.8(4) . .
O2 C86 C85 107.4(4) . .
C87 O3 C90 108.6(5) . .
O3 C87 C88 105.0(6) . .
C89 C88 C87 107.5(7) . .
C88 C89 C90 101.8(6) . .
O3 C90 C89 106.6(5) . .
C90A O3A C87A 105.9(10) . .
O3A C87A C88A 111.3(11) . .
C87A C88A C89A 100.7(10) . .
C88A C89A C90A 105.6(10) . .
O3A C90A C89A 103.9(10) . .

loop_
_geom_bond_atom_site_label_1
_geom_bond_atom_site_label_2
_geom_bond_distance
_geom_bond_site_symmetry_2
Se2 P2 2.1093(10) .
Se5 P5 2.1399(10) .
Se5 Co1 2.6527(6) .
Se6 P6 2.1049(10) .
Co1 N1 2.081(3) .
Co1 N4 2.091(12) .
Co1 N7 2.093(3) .
Co1 N4A 2.19(3) .
Co1 Se3 2.589(5) .
Co1 Se3A 2.608(12) .
Co1 Se1 2.627(4) .
Co1 Se1A 2.628(6) .
Co1 K1 3.8485(9) .
K1 N5A 2.76(5) .
K1 O2 2.772(3) .
K1 N2 2.784(3) .
K1 O1 2.830(3) .
K1 O1A 2.832(10) .
K1 N5 2.84(2) .
K1 O2 2.844(3) 2_665
K1 N8 2.913(3) .
K1 N4A 3.11(4) .
K1 N4 3.230(16) .
K1 O1 3.265(5) 2_665
K1 N1 3.398(3) .
P2 C2 1.798(3) .
P2 C21 1.817(4) .
P2 C15A 1.820(8) .
P2 C15 1.826(5) .
P6 C54 1.795(3) .
P6 C73 1.813(4) .
P6 C67 1.821(3) .
O2 C86 1.437(6) .
O2 C83 1.452(5) .
N1 N2 1.347(4) .
N1 C1 1.353(4) .
N2 N3 1.331(4) .
N3 C2 1.345(4) .
N7 N8 1.333(4) .
N7 C53 1.358(4) .
N8 N9 1.335(4) .
N9 C54 1.351(4) .
C1 C2 1.403(5) .
C1 P1 1.800(5) .
C1 P1A 1.807(7) .
Se1 P1 2.143(7) .
P1 C3 1.805(8) .
P1 C9 1.817(8) .
C3 C4 1.382(9) .
C3 C8 1.405(9) .
C4 C5 1.398(9) .
C5 C6 1.378(9) .
C6 C7 1.375(10) .
C7 C8 1.380(9) .
C9 C10 1.393(9) .
C9 C14 1.398(9) .
C10 C11 1.392(9) .
C11 C12 1.376(10) .
C12 C13 1.377(10) .
C13 C14 1.387(9) .
Se1A P1A 2.130(11) .
P1A C9A 1.798(11) .
P1A C3A 1.806(11) .
C3A C4A 1.367(12) .
C3A C8A 1.404(12) .
C4A C5A 1.387(12) .
C5A C6A 1.372(13) .
C6A C7A 1.375(13) .
C7A C8A 1.391(12) .
C9A C10A 1.382(12) .
C9A C14A 1.391(12) .
C10A C11A 1.384(12) .
C11A C12A 1.361(12) .
C12A C13A 1.382(13) .
C13A C14A 1.395(12) .
C15 C16 1.376(10) .
C15 C20 1.400(9) .
C16 C17 1.395(8) .
C17 C18 1.357(9) .
C18 C19 1.380(8) .
C19 C20 1.383(7) .
C15A C20A 1.369(12) .
C15A C16A 1.372(13) .
C16A C17A 1.385(12) .
C17A C18A 1.356(12) .
C18A C19A 1.371(12) .
C19A C20A 1.392(12) .
C21 C22 1.377(5) .
C21 C26 1.383(5) .
C22 C23 1.388(6) .
C23 C24 1.361(7) .
C24 C25 1.375(7) .
C25 C26 1.389(6) .
Se3 P3 2.127(4) .
Se4 P4 2.101(4) .
P3 C27 1.799(6) .
P3 C35 1.806(6) .
P3 C29 1.810(6) .
P4 C28 1.804(6) .
P4 C41 1.821(6) .
P4 C47 1.824(6) .
N4 N5 1.343(7) .
N4 C27 1.364(7) .
N5 N6 1.328(7) .
N6 C28 1.361(7) .
C27 C28 1.394(7) .
C29 C34 1.375(8) .
C29 C30 1.393(8) .
C30 C31 1.398(8) .
C31 C32 1.365(10) .
C32 C33 1.371(9) .
C33 C34 1.404(8) .
C35 C40 1.377(9) .
C35 C36 1.401(8) .
C36 C37 1.396(7) .
C37 C38 1.374(8) .
C38 C39 1.379(10) .
C39 C40 1.390(8) .
C41 C46 1.383(8) .
C41 C42 1.390(7) .
C42 C43 1.383(8) .
C43 C44 1.368(8) .
C44 C45 1.378(9) .
C45 C46 1.394(8) .
C47 C52 1.387(7) .
C47 C48 1.398(7) .
C48 C49 1.394(8) .
C49 C50 1.372(9) .
C50 C51 1.395(8) .
C51 C52 1.380(7) .
Se3A P3A 2.129(10) .
Se4A P4A 2.102(10) .
P3A C27A 1.795(11) .
P3A C35A 1.811(11) .
P3A C29A 1.811(11) .
P4A C28A 1.803(11) .
P4A C41A 1.808(11) .
P4A C47A 1.826(11) .
N4A N5A 1.338(13) .
N4A C27A 1.366(13) .
N5A N6A 1.334(13) .
N6A C28A 1.361(13) .
C27A C28A 1.387(13) .
C29A C34A 1.375(13) .
C29A C30A 1.398(13) .
C30A C31A 1.389(12) .
C31A C32A 1.379(14) .
C32A C33A 1.380(14) .
C33A C34A 1.397(12) .
C35A C40A 1.382(13) .
C35A C36A 1.404(12) .
C36A C37A 1.395(12) .
C37A C38A 1.387(13) .
C38A C39A 1.379(14) .
C39A C40A 1.389(13) .
C41A C46A 1.378(13) .
C41A C42A 1.402(13) .
C42A C43A 1.384(13) .
C43A C44A 1.372(14) .
C44A C45A 1.374(14) .
C45A C46A 1.394(13) .
C47A C52A 1.380(13) .
C47A C48A 1.400(13) .
C48A C49A 1.381(13) .
C49A C50A 1.374(13) .
C50A C51A 1.385(13) .
C51A C52A 1.408(13) .
C53 C54 1.403(5) .
C53 P5 1.803(3) .
P5 C61A 1.775(10) .
P5 C55 1.788(7) .
P5 C55A 1.844(10) .
P5 C61 1.856(7) .
C55 C60 1.369(9) .
C55 C56 1.383(9) .
C56 C57 1.378(8) .
C57 C58 1.362(10) .
C58 C59 1.379(10) .
C59 C60 1.402(9) .
C61 C62 1.388(9) .
C61 C66 1.411(9) .
C62 C63 1.385(8) .
C63 C64 1.373(10) .
C64 C65 1.359(10) .
C65 C66 1.396(9) .
C55A C56A 1.386(12) .
C55A C60A 1.394(12) .
C56A C57A 1.386(11) .
C57A C58A 1.383(13) .
C58A C59A 1.358(12) .
C59A C60A 1.377(11) .
C61A C62A 1.365(11) .
C61A C66A 1.380(11) .
C62A C63A 1.382(11) .
C63A C64A 1.386(12) .
C64A C65A 1.352(13) .
C65A C66A 1.396(11) .
C67 C72 1.383(5) .
C67 C68 1.393(5) .
C68 C69 1.392(5) .
C69 C70 1.384(6) .
C70 C71 1.389(6) .
C71 C72 1.376(5) .
C73 C78 1.388(5) .
C73 C74 1.390(5) .
C74 C75 1.384(6) .
C75 C76 1.362(7) .
C76 C77 1.377(6) .
C77 C78 1.385(5) .
O1 C82 1.448(6) .
O1 C79 1.455(7) .
C79 C80 1.522(6) .
C80 C81 1.520(6) .
C81 C82 1.515(5) .
O1A C82A 1.443(15) .
O1A C79A 1.455(15) .
C79A C80A 1.519(16) .
C80A C81A 1.488(17) .
C81A C82A 1.516(16) .
C83 C84 1.514(6) .
C84 C85 1.537(7) .
C85 C86 1.511(7) .
O3 C87 1.422(9) .
O3 C90 1.451(7) .
C87 C88 1.514(9) .
C88 C89 1.425(10) .
C89 C90 1.509(8) .
O3A C90A 1.439(12) .
O3A C87A 1.461(14) .
C87A C88A 1.522(14) .
C88A C89A 1.526(15) .
C89A C90A 1.537(14) .
